data_2008842
loop_
_publ_author_name
'E. M. Elssfah'
'K. Chinnakali'
'H.-K. Fun'
'I. W. Mathison'
'E. K. Gan'
'M. Zubaid'
'T. W. Sam'
'K. S. Khoo'

_publ_section_title
;
 Substituted clonidine derivatives. III.
 3,5-Dichloro-4-(imidazolidin-2-ylideneamino)benzyl alcohol and
 3,5-dichloro-4-(1,3-diisobutyrylimidazolidin-2-ylideneamino)benzyl
 isobutyrate
;
_journal_issue 8
_journal_name_full 'Acta Crystallographica Section C'
_journal_page_first IUC9900086
_journal_paper_doi 10.1107/S0108270199098984
_journal_volume 55
_journal_year 1999
_chemical_formula_sum 'C22 H29 Cl2 N3 O4'
_chemical_formula_weight 470.38
_chemical_name_systematic 2-(4-isobutyryloxymethyl-2,6-dichlorophenylimino)-1,3-diisobutyrylimidazolidine
_space_group_IT_number 14
_symmetry_cell_setting monoclinic
_symmetry_space_group_name_Hall '-P 2ybc'
_symmetry_space_group_name_H-M 'P 1 21/c 1'
_audit_creation_method SHELXL-97
_cell_angle_alpha 90.00
_cell_angle_beta 101.4030(10)
_cell_angle_gamma 90.00
_cell_formula_units_Z 4
_cell_length_a 12.02440(10)
_cell_length_b 21.81280(10)
_cell_length_c 9.56630(10)
_cell_measurement_reflns_used 6527
_cell_measurement_temperature 293(2)
_cell_measurement_theta_max 33.10
_cell_measurement_theta_min 2.86
_cell_volume 2459.58(4)
_computing_cell_refinement 'SAINT (Siemens, 1996)'
_computing_data_collection 'SMART (Siemens, 1996)'
_computing_data_reduction 'SAINT (Siemens, 1996)'
_computing_molecular_graphics 'SHELXTL (Sheldrick, 1997)'
_computing_publication_material 'SHELXTL (Sheldrick, 1997) and PARST (Nardelli, 1995)'
_computing_structure_refinement 'SHELXTL (Sheldrick, 1997)'
_computing_structure_solution 'SHELXTL (Sheldrick, 1997)'
_diffrn_ambient_temperature 293(2)
_diffrn_measurement_device 'Siemens SMART CCD area-detector'
_diffrn_measurement_method \w
_diffrn_radiation_monochromator graphite
_diffrn_radiation_source 'fine-focus sealed tube'
_diffrn_radiation_type MoK\a
_diffrn_radiation_wavelength 0.71073
_diffrn_reflns_av_R_equivalents 0.065
_diffrn_reflns_av_sigmaI/netI 0.076
_diffrn_reflns_limit_h_max 15
_diffrn_reflns_limit_h_min -15
_diffrn_reflns_limit_k_max 28
_diffrn_reflns_limit_k_min 0
_diffrn_reflns_limit_l_max 12
_diffrn_reflns_limit_l_min 0
_diffrn_reflns_number 15713
_diffrn_reflns_theta_max 27.50
_diffrn_reflns_theta_min 2.86
_exptl_absorpt_coefficient_mu 0.295
_exptl_absorpt_correction_T_max 0.94
_exptl_absorpt_correction_T_min 0.82
_exptl_absorpt_correction_type 'empirical using SADABS (Sheldrick, 1996)'
_exptl_crystal_colour colourless
_exptl_crystal_density_diffrn 1.270
_exptl_crystal_density_method 'not measured'
_exptl_crystal_description plate
_exptl_crystal_F_000 992
_exptl_crystal_size_max 0.68
_exptl_crystal_size_mid 0.42
_exptl_crystal_size_min 0.22
_refine_diff_density_max 0.61
_refine_diff_density_min -0.34
_refine_ls_extinction_method none
_refine_ls_goodness_of_fit_ref 0.97
_refine_ls_hydrogen_treatment constr
_refine_ls_matrix_type full
_refine_ls_number_parameters 286
_refine_ls_number_reflns 5602
_refine_ls_number_restraints 1
_refine_ls_restrained_S_all 0.98
_refine_ls_R_factor_all 0.126
_refine_ls_R_factor_gt 0.075
_refine_ls_shift/su_max <0.001
_refine_ls_shift/su_mean 0.000
_refine_ls_structure_factor_coef Fsqd
_refine_ls_weighting_details 'calc w = 1/[\s^2^(Fo^2^)+(0.1382P)^2^] where P = (Fo^2^+2Fc^2^)/3'
_refine_ls_weighting_scheme calc
_refine_ls_wR_factor_ref 0.233
_reflns_number_gt 3137
_reflns_number_total 5602
_reflns_threshold_expression I>2\s(I)
_cod_data_source_file qb0093.cif
_cod_data_source_block al12m
_cod_original_cell_volume 2459.58(3)
_cod_original_sg_symbol_H-M 'P 21/c'
_cod_database_code 2008842

loop_
_symmetry_equiv_pos_as_xyz
'x, y, z'
'-x, y+1/2, -z+1/2'
'-x, -y, -z'
'x, -y+1/2, z+1/2'

loop_
_atom_site_label
_atom_site_fract_x
_atom_site_fract_y
_atom_site_fract_z
_atom_site_U_iso_or_equiv
_atom_site_adp_type
_atom_site_calc_flag
_atom_site_refinement_flags
_atom_site_occupancy
_atom_site_disorder_assembly
_atom_site_disorder_group
_atom_site_type_symbol
Cl1 0.36051(8) 0.63521(4) 0.70223(12) 0.0696(3) Uani d . 1 . . Cl
Cl2 0.24738(8) 0.45672(4) 0.30976(10) 0.0653(3) Uani d . 1 . . Cl
O1 -0.0013(2) 0.71756(12) 0.2509(3) 0.0740(8) Uani d . 1 . . O
O2 0.12003(17) 0.48158(9) 0.5930(2) 0.0438(5) Uani d . 1 . . O
O3 0.4899(3) 0.36473(17) 0.8080(5) 0.1099(13) Uani d . 1 . . O
O4 0.4134(4) 0.4142(2) 0.9643(5) 0.1282(15) Uani d . 1 . . O
N1 0.2207(2) 0.57875(11) 0.4357(3) 0.0441(6) Uani d . 1 . . N
N2 0.0964(2) 0.58480(10) 0.6046(3) 0.0407(6) Uani d . 1 . . N
N3 0.0686(2) 0.64860(10) 0.4155(3) 0.0437(6) Uani d . 1 . . N
C1 0.3009(2) 0.54080(13) 0.5200(3) 0.0417(7) Uani d . 1 . . C
C2 0.3702(3) 0.55978(14) 0.6457(4) 0.0469(7) Uani d . 1 . . C
C3 0.4479(3) 0.52195(17) 0.7287(4) 0.0538(8) Uani d . 1 . . C
H3 0.4909 0.5362 0.8140 0.065 Uiso calc R 1 . . H
C4 0.4617(3) 0.46283(16) 0.6848(4) 0.0559(9) Uani d . 1 . . C
C5 0.4006(3) 0.44339(15) 0.5554(4) 0.0553(9) Uani d . 1 . . C
H5 0.4121 0.4042 0.5226 0.066 Uiso calc R 1 . . H
C6 0.3221(3) 0.48184(14) 0.4738(3) 0.0455(7) Uani d . 1 . . C
C7 0.1370(2) 0.60020(12) 0.4820(3) 0.0370(6) Uani d . 1 . . C
C8 0.0171(3) 0.63274(14) 0.6345(4) 0.0494(8) Uani d . 1 . . C
H8B 0.0560 0.6632 0.7003 0.059 Uiso calc R 1 . . H
H8A -0.0444 0.6152 0.6734 0.059 Uiso calc R 1 . . H
C9 -0.0254(3) 0.65962(14) 0.4900(4) 0.0503(8) Uani d . 1 . . C
H9B -0.0940 0.6392 0.4420 0.060 Uiso calc R 1 . . H
H9A -0.0404 0.7031 0.4962 0.060 Uiso calc R 1 . . H
C10 0.0735(3) 0.68145(14) 0.2919(4) 0.0521(8) Uani d . 1 . . C
C11 0.1731(4) 0.67321(16) 0.2197(4) 0.0641(10) Uani d . 1 . . C
H11 0.1956 0.6300 0.2257 0.077 Uiso calc R 1 . . H
C12 0.1413(6) 0.6916(3) 0.0633(6) 0.123(2) Uani d . 1 . . C
H12C 0.1975 0.6765 0.0134 0.184 Uiso calc R 1 . . H
H12B 0.1375 0.7354 0.0560 0.184 Uiso calc R 1 . . H
H12A 0.0687 0.6744 0.0220 0.184 Uiso calc R 1 . . H
C13 0.2708(4) 0.71151(19) 0.2981(6) 0.0912(16) Uani d . 1 . . C
H13C 0.3326 0.7098 0.2482 0.137 Uiso calc R 1 . . H
H13B 0.2952 0.6958 0.3929 0.137 Uiso calc R 1 . . H
H13A 0.2466 0.7533 0.3028 0.137 Uiso calc R 1 . . H
C14 0.0996(2) 0.52497(13) 0.6605(3) 0.0391(7) Uani d . 1 . . C
C15 0.0855(3) 0.52041(15) 0.8146(3) 0.0475(7) Uani d . 1 . . C
H15 0.0283 0.5502 0.8305 0.057 Uiso calc R 1 . . H
C16 0.0465(4) 0.45677(17) 0.8464(4) 0.0734(12) Uani d . 1 . . C
H16C 0.0438 0.4538 0.9458 0.110 Uiso calc R 1 . . H
H16B 0.0988 0.4269 0.8234 0.110 Uiso calc R 1 . . H
H16A -0.0276 0.4493 0.7901 0.110 Uiso calc R 1 . . H
C17 0.1985(4) 0.5362(2) 0.9118(4) 0.0790(13) Uani d . 1 . . C
H17C 0.2218 0.5765 0.8892 0.118 Uiso calc R 1 . . H
H17B 0.2549 0.5069 0.8979 0.118 Uiso calc R 1 . . H
H17A 0.1900 0.5352 1.0094 0.118 Uiso calc R 1 . . H
C18 0.5442(3) 0.4203(2) 0.7752(5) 0.0802(13) Uani d . 1 . . C
H18B 0.6045 0.4102 0.7252 0.096 Uiso calc R 1 . . H
H18A 0.5779 0.4409 0.8632 0.096 Uiso calc R 1 . . H
C19 0.4278(5) 0.3675(3) 0.8997(6) 0.0966(16) Uani d . 1 . . C
C20 0.3677(8) 0.3088(3) 0.9271(9) 0.145(3) Uani d D 1 . . C
H20 0.3172 0.3020 0.8346 0.174 Uiso calc R 1 . . H
C21 0.4311(12) 0.2518(5) 0.9466(14) 0.284(8) Uani d D 1 . . C
H21C 0.4763 0.2483 0.8747 0.426 Uiso calc R 1 . . H
H21B 0.3793 0.2179 0.9387 0.426 Uiso calc R 1 . . H
H21A 0.4796 0.2515 1.0392 0.426 Uiso calc R 1 . . H
C22 0.2847(9) 0.3202(5) 1.0218(13) 0.229(5) Uani d . 1 . . C
H22C 0.2122 0.3306 0.9646 0.343 Uiso calc R 1 . . H
H22B 0.3111 0.3535 1.0854 0.343 Uiso calc R 1 . . H
H22A 0.2775 0.2840 1.0761 0.343 Uiso calc R 1 . . H

loop_
_atom_site_aniso_label
_atom_site_aniso_U_11
_atom_site_aniso_U_22
_atom_site_aniso_U_33
_atom_site_aniso_U_12
_atom_site_aniso_U_13
_atom_site_aniso_U_23
Cl1 0.0637(6) 0.0547(5) 0.0872(8) -0.0053(4) 0.0070(5) -0.0154(4)
Cl2 0.0633(6) 0.0720(6) 0.0600(6) 0.0034(4) 0.0105(5) -0.0137(4)
O1 0.0764(18) 0.0672(16) 0.0774(19) 0.0264(14) 0.0127(15) 0.0228(14)
O2 0.0455(12) 0.0409(11) 0.0466(13) -0.0004(9) 0.0132(10) -0.0019(9)
O3 0.101(3) 0.116(3) 0.116(3) 0.043(2) 0.030(2) 0.051(2)
O4 0.154(4) 0.132(4) 0.097(3) 0.007(3) 0.021(3) -0.005(2)
N1 0.0450(14) 0.0456(14) 0.0435(15) 0.0057(11) 0.0133(12) 0.0079(11)
N2 0.0382(13) 0.0434(14) 0.0420(15) 0.0018(10) 0.0114(11) -0.0007(10)
N3 0.0443(14) 0.0389(13) 0.0481(16) 0.0079(10) 0.0100(12) 0.0033(11)
C1 0.0349(15) 0.0468(16) 0.0458(18) 0.0054(12) 0.0136(14) 0.0113(13)
C2 0.0357(15) 0.0477(17) 0.058(2) -0.0014(12) 0.0117(15) 0.0019(14)
C3 0.0342(16) 0.072(2) 0.054(2) -0.0018(15) 0.0060(15) 0.0060(16)
C4 0.0347(16) 0.068(2) 0.064(2) 0.0070(14) 0.0081(17) 0.0179(17)
C5 0.0457(18) 0.0478(18) 0.078(3) 0.0100(14) 0.0254(19) 0.0078(16)
C6 0.0400(16) 0.0515(17) 0.0477(19) 0.0018(13) 0.0152(15) 0.0038(14)
C7 0.0360(15) 0.0353(14) 0.0397(17) -0.0008(11) 0.0072(13) 0.0010(11)
C8 0.0515(18) 0.0450(17) 0.055(2) 0.0083(13) 0.0201(17) -0.0020(14)
C9 0.0443(17) 0.0439(17) 0.064(2) 0.0086(13) 0.0136(16) 0.0006(15)
C10 0.064(2) 0.0392(16) 0.052(2) 0.0086(15) 0.0105(17) 0.0043(14)
C11 0.090(3) 0.0481(19) 0.061(2) 0.0185(18) 0.031(2) 0.0144(16)
C12 0.184(6) 0.118(4) 0.081(4) 0.076(4) 0.065(4) 0.053(3)
C13 0.086(3) 0.064(3) 0.139(5) -0.006(2) 0.060(3) 0.002(3)
C14 0.0308(14) 0.0441(16) 0.0409(17) -0.0001(11) 0.0035(13) 0.0019(12)
C15 0.0480(18) 0.0568(18) 0.0388(17) 0.0006(14) 0.0113(15) 0.0016(13)
C16 0.102(3) 0.070(2) 0.053(2) -0.015(2) 0.028(2) 0.0095(18)
C17 0.070(3) 0.126(4) 0.037(2) -0.015(2) 0.0002(19) -0.004(2)
C18 0.054(2) 0.089(3) 0.096(3) 0.018(2) 0.011(2) 0.038(2)
C19 0.099(4) 0.112(4) 0.072(3) 0.019(3) 0.000(3) 0.018(3)
C20 0.182(7) 0.107(5) 0.168(7) 0.003(5) 0.084(6) 0.040(4)
C21 0.38(2) 0.147(8) 0.375(19) 0.090(10) 0.196(17) 0.088(10)
C22 0.161(9) 0.237(12) 0.313(15) 0.017(7) 0.107(10) 0.060(11)

loop_
_atom_type_symbol
_atom_type_description
_atom_type_scat_dispersion_real
_atom_type_scat_dispersion_imag
_atom_type_scat_source
C C 0.0033 0.0016 'International Tables Vol C Tables 4.2.6.8 and 6.1.1.4'
H H 0.0000 0.0000 'International Tables Vol C Tables 4.2.6.8 and 6.1.1.4'
N N 0.0061 0.0033 'International Tables Vol C Tables 4.2.6.8 and 6.1.1.4'
O O 0.0106 0.0060 'International Tables Vol C Tables 4.2.6.8 and 6.1.1.4'
Cl Cl 0.1484 0.1585 'International Tables Vol C Tables 4.2.6.8 and 6.1.1.4'

loop_
_geom_angle_atom_site_label_1
_geom_angle_atom_site_label_2
_geom_angle_atom_site_label_3
_geom_angle
C19 O3 C18 117.9(5)
C7 N1 C1 121.4(3)
C7 N2 C14 123.6(2)
C7 N2 C8 109.7(2)
C14 N2 C8 123.5(2)
C10 N3 C7 130.4(3)
C10 N3 C9 119.5(3)
C7 N3 C9 109.9(2)
C2 C1 N1 123.5(3)
C2 C1 C6 115.7(3)
N1 C1 C6 120.6(3)
C3 C2 C1 123.1(3)
C3 C2 Cl1 117.8(3)
C1 C2 Cl1 119.1(2)
C2 C3 C4 119.7(3)
C5 C4 C3 119.2(3)
C5 C4 C18 120.2(4)
C3 C4 C18 120.6(4)
C4 C5 C6 120.3(3)
C5 C6 C1 121.7(3)
C5 C6 Cl2 119.5(3)
C1 C6 Cl2 118.8(2)
N1 C7 N2 129.7(3)
N1 C7 N3 123.5(3)
N2 C7 N3 106.8(2)
N2 C8 C9 102.3(2)
N3 C9 C8 103.3(2)
O1 C10 N3 117.4(3)
O1 C10 C11 122.7(3)
N3 C10 C11 119.9(3)
C10 C11 C13 108.5(3)
C10 C11 C12 110.5(4)
C13 C11 C12 111.2(4)
O2 C14 N2 121.4(3)
O2 C14 C15 123.0(3)
N2 C14 C15 115.4(2)
C16 C15 C14 110.7(3)
C16 C15 C17 111.0(3)
C14 C15 C17 108.6(3)
O3 C18 C4 111.7(3)
O4 C19 O3 123.6(6)
O4 C19 C20 119.7(6)
O3 C19 C20 116.6(6)
C21 C20 C22 117.5(7)
C21 C20 C19 119.2(8)
C22 C20 C19 111.2(7)

loop_
_geom_bond_atom_site_label_1
_geom_bond_atom_site_label_2
_geom_bond_site_symmetry_2
_geom_bond_distance
_geom_bond_publ_flag
Cl1 C2 . 1.743(3) ?
Cl2 C6 . 1.736(4) ?
O1 C10 . 1.201(4) yes
O2 C14 . 1.198(3) yes
O3 C19 . 1.261(7) yes
O3 C18 . 1.441(5) yes
O4 C19 . 1.222(6) yes
N1 C7 . 1.266(3) yes
N1 C1 . 1.400(4) yes
N2 C7 . 1.398(4) yes
N2 C14 . 1.408(4) yes
N2 C8 . 1.481(4) yes
N3 C10 . 1.394(4) yes
N3 C7 . 1.410(4) yes
N3 C9 . 1.470(4) yes
C1 C2 . 1.384(5) ?
C1 C6 . 1.400(4) ?
C2 C3 . 1.375(5) ?
C3 C4 . 1.376(5) ?
C4 C5 . 1.376(5) ?
C4 C18 . 1.500(5) ?
C5 C6 . 1.383(5) ?
C8 C9 . 1.496(5) ?
C10 C11 . 1.507(5) ?
C11 C13 . 1.514(6) ?
C11 C12 . 1.522(6) ?
C14 C15 . 1.520(4) ?
C15 C16 . 1.515(5) ?
C15 C17 . 1.527(5) ?
C19 C20 . 1.518(9) ?
C20 C21 . 1.451(8) ?
C20 C22 . 1.495(10) ?

loop_
_geom_torsion_atom_site_label_1
_geom_torsion_atom_site_label_2
_geom_torsion_atom_site_label_3
_geom_torsion_atom_site_label_4
_geom_torsion
C7 N1 C1 C2 -63.4(4)
C7 N1 C1 C6 122.3(3)
N1 C1 C2 C3 179.3(3)
C6 C1 C2 C3 -6.1(4)
N1 C1 C2 Cl1 -1.3(4)
C6 C1 C2 Cl1 173.3(2)
C1 C2 C3 C4 2.2(5)
Cl1 C2 C3 C4 -177.2(2)
C2 C3 C4 C5 2.6(5)
C2 C3 C4 C18 -178.6(3)
C3 C4 C5 C6 -3.2(5)
C18 C4 C5 C6 178.1(3)
C4 C5 C6 C1 -1.0(5)
C4 C5 C6 Cl2 179.1(2)
C2 C1 C6 C5 5.5(4)
N1 C1 C6 C5 -179.8(3)
C2 C1 C6 Cl2 -174.6(2)
N1 C1 C6 Cl2 0.1(4)
C1 N1 C7 N2 -11.6(5)
C1 N1 C7 N3 165.5(3)
C14 N2 C7 N1 -34.6(5)
C8 N2 C7 N1 164.9(3)
C14 N2 C7 N3 147.9(3)
C8 N2 C7 N3 -12.6(3)
C10 N3 C7 N1 1.3(5)
C9 N3 C7 N1 176.1(3)
C10 N3 C7 N2 179.0(3)
C9 N3 C7 N2 -6.2(3)
C7 N2 C8 C9 25.5(3)
C14 N2 C8 C9 -135.0(3)
C10 N3 C9 C8 -162.8(3)
C7 N3 C9 C8 21.7(3)
N2 C8 C9 N3 -27.4(3)
C7 N3 C10 O1 173.9(3)
C9 N3 C10 O1 -0.5(5)
C7 N3 C10 C11 -9.2(5)
C9 N3 C10 C11 176.4(3)
O1 C10 C11 C13 96.2(5)
N3 C10 C11 C13 -80.5(4)
O1 C10 C11 C12 -25.9(6)
N3 C10 C11 C12 157.4(4)
C7 N2 C14 O2 -12.9(4)
C8 N2 C14 O2 144.9(3)
C7 N2 C14 C15 162.3(3)
C8 N2 C14 C15 -39.9(4)
O2 C14 C15 C16 -26.2(4)
N2 C14 C15 C16 158.7(3)
O2 C14 C15 C17 95.8(4)
N2 C14 C15 C17 -79.3(3)
C19 O3 C18 C4 -74.7(6)
C5 C4 C18 O3 -57.3(5)
C3 C4 C18 O3 124.0(4)
C18 O3 C19 O4 -1.8(8)
C18 O3 C19 C20 177.4(5)
O4 C19 C20 C21 -134.5(9)
O3 C19 C20 C21 46.3(11)
O4 C19 C20 C22 7.2(11)
O3 C19 C20 C22 -172.0(7)

loop_
_cod_related_entry_id
_cod_related_entry_database
_cod_related_entry_code
1 ChemSpider 21136214
